data_7105468
loop_
_publ_author_name
'Li, Dong-Ping'
'Wang, Tian-Wei'
'Li, Cheng-Hui'
'Liu, Dong-Sheng'
'Li, Yi-Zhi'
'You, Xiao-Zeng'

_publ_section_title
;
 Single-ion magnets based on mononuclear lanthanide complexes with
 chiral Schiff base ligands [Ln(FTA)3L] (Ln = Sm, Eu, Gd, Tb and Dy).
;
_journal_issue 17
_journal_name_full 'Chemical communications (Cambridge, England)'
_journal_page_first 2929
_journal_page_last 2931
_journal_paper_doi 10.1039/b924547b
_journal_volume 46
_journal_year 2010
_chemical_absolute_configuration unk
_chemical_formula_moiety 'C44 H32 Eu F9 N2 O11'
_chemical_formula_sum 'C44 H32 Eu F9 N2 O11'
_chemical_formula_weight 1087.68
_chemical_name_systematic
;
?
;
_space_group_IT_number 145
_symmetry_cell_setting trigonal
_symmetry_space_group_name_Hall 'P 32'
_symmetry_space_group_name_H-M 'P 32'
_atom_sites_solution_hydrogens geom
_atom_sites_solution_primary direct
_atom_sites_solution_secondary difmap
_audit_creation_method SHELXL-97
_cell_angle_alpha 90.00
_cell_angle_beta 90.00
_cell_angle_gamma 120.00
_cell_formula_units_Z 3
_cell_length_a 10.4826(10)
_cell_length_b 10.4826(10)
_cell_length_c 34.508(6)
_cell_measurement_reflns_used 5932
_cell_measurement_temperature 291(2)
_cell_measurement_theta_max 26.91
_cell_measurement_theta_min 2.24
_cell_volume 3283.9(7)
_computing_cell_refinement SMART
_computing_data_collection 'SMART (Bruker, 2000)'
_computing_data_reduction 'SAINT (Bruker, 2000)'
_computing_molecular_graphics SHELXTL
_computing_publication_material SHELXTL
_computing_structure_refinement SHELXTL
_computing_structure_solution 'SHELXTL (Bruker, 2000)'
_diffrn_ambient_temperature 291(2)
_diffrn_measured_fraction_theta_full 1.000
_diffrn_measured_fraction_theta_max 1.000
_diffrn_measurement_device_type 'Bruker Smart Apex CCD '
_diffrn_measurement_method 'phi and omega scans'
_diffrn_radiation_monochromator graphite
_diffrn_radiation_source 'sealed tube'
_diffrn_radiation_type MoK\a
_diffrn_radiation_wavelength 0.71073
_diffrn_reflns_av_R_equivalents 0.0676
_diffrn_reflns_av_sigmaI/netI 0.0709
_diffrn_reflns_limit_h_max 10
_diffrn_reflns_limit_h_min -12
_diffrn_reflns_limit_k_max 12
_diffrn_reflns_limit_k_min -12
_diffrn_reflns_limit_l_max 42
_diffrn_reflns_limit_l_min -39
_diffrn_reflns_number 24232
_diffrn_reflns_theta_full 26.00
_diffrn_reflns_theta_max 26.00
_diffrn_reflns_theta_min 1.77
_exptl_absorpt_coefficient_mu 1.534
_exptl_absorpt_correction_T_max 0.89
_exptl_absorpt_correction_T_min 0.85
_exptl_absorpt_correction_type multi-scan
_exptl_absorpt_process_details 'SADABS; Bruker, 2000'
_exptl_crystal_density_diffrn 1.650
_exptl_crystal_density_method 'not measured'
_exptl_crystal_F_000 1626
_exptl_crystal_size_max 0.16
_exptl_crystal_size_mid 0.14
_exptl_crystal_size_min 0.12
_refine_diff_density_max 1.032
_refine_diff_density_min -0.959
_refine_diff_density_rms 0.087
_refine_ls_abs_structure_details 'Flack H D (1983), Acta Cryst. A39, 876-881'
_refine_ls_abs_structure_Flack 0.016(11)
_refine_ls_extinction_method none
_refine_ls_goodness_of_fit_ref 1.084
_refine_ls_hydrogen_treatment constr
_refine_ls_matrix_type full
_refine_ls_number_parameters 604
_refine_ls_number_reflns 7985
_refine_ls_number_restraints 1
_refine_ls_restrained_S_all 1.084
_refine_ls_R_factor_all 0.0635
_refine_ls_R_factor_gt 0.0512
_refine_ls_shift/su_max 0.000
_refine_ls_shift/su_mean 0.000
_refine_ls_structure_factor_coef Fsqd
_refine_ls_weighting_details 'calc w=1/[\s^2^(Fo^2^)+(0.05P)^2^+1.99P] where P=(Fo^2^+2Fc^2^)/3'
_refine_ls_weighting_scheme calc
_refine_ls_wR_factor_gt 0.1076
_refine_ls_wR_factor_ref 0.1101
_reflns_number_gt 6626
_reflns_number_total 7985
_reflns_threshold_expression >2sigma(I)
_cod_data_source_file b924547b.txt
_cod_data_source_block p32Eu
_cod_depositor_comments
;
The following automatic conversions were performed:
'_symmetry_cell_setting' value 'Trigonal' changed to 'trigonal' according
to '/home/saulius/struct/CIF-dictionaries/cif_core.dic' dictionary named
'cif_core.dic' version 2.4.1 from 2010-06-29.

Automatic conversion script
Id: cif_fix_enum 1527 2010-12-29 10:47:43Z saulius 
;
_cod_original_cell_volume 3283.8(8)
_cod_original_sg_symbol_Hall 'P 32 '
_cod_original_sg_symbol_H-M 'P3(2) '
_cod_database_code 7105468

loop_
_symmetry_equiv_pos_as_xyz
'x, y, z'
'-y, x-y, z+2/3'
'-x+y, -x, z+1/3'

loop_
_atom_site_label
_atom_site_type_symbol
_atom_site_fract_x
_atom_site_fract_y
_atom_site_fract_z
_atom_site_U_iso_or_equiv
_atom_site_adp_type
_atom_site_occupancy
_atom_site_symmetry_multiplicity
_atom_site_calc_flag
_atom_site_refinement_flags
_atom_site_disorder_assembly
_atom_site_disorder_group
C1 C 0.2810(8) -0.0076(8) 0.1453(2) 0.0437(17) Uani 1 1 d . . .
C2 C 0.2689(8) 0.0131(8) 0.1033(2) 0.0411(17) Uani 1 1 d . . .
C3 C 0.3332(8) -0.0378(8) 0.07645(19) 0.0355(15) Uani 1 1 d . . .
H3 H 0.3771 -0.0902 0.0856 0.043 Uiso 1 1 calc R . .
C4 C 0.3347(8) -0.0126(8) 0.0347(2) 0.0418(17) Uani 1 1 d . . .
C5 C 0.4379(7) -0.0355(8) 0.0125(2) 0.0398(16) Uani 1 1 d . . .
C6 C 0.4593(8) -0.0120(9) -0.0240(2) 0.0471(18) Uani 1 1 d . . .
H6 H 0.4110 0.0203 -0.0405 0.057 Uiso 1 1 calc R . .
C7 C 0.5703(8) -0.0446(8) -0.0347(2) 0.0474(19) Uani 1 1 d . . .
H7 H 0.6002 -0.0488 -0.0598 0.057 Uiso 1 1 calc R . .
C8 C 0.6237(12) -0.0680(10) -0.0025(3) 0.063(3) Uani 1 1 d . . .
H8 H 0.7050 -0.0805 0.0001 0.075 Uiso 1 1 calc R . .
C9 C -0.0837(8) -0.0708(9) -0.0844(2) 0.0457(18) Uani 1 1 d . . .
C10 C -0.0407(8) 0.0402(8) -0.0529(2) 0.0447(17) Uani 1 1 d . . .
C11 C -0.0365(8) 0.1705(8) -0.0577(2) 0.0446(18) Uani 1 1 d . . .
H11 H -0.0615 0.1887 -0.0821 0.053 Uiso 1 1 calc R . .
C12 C 0.0013(8) 0.2809(9) -0.0298(2) 0.0453(18) Uani 1 1 d . . .
C13 C 0.0183(10) 0.4194(10) -0.0417(2) 0.054(2) Uani 1 1 d . . .
C14 C 0.0632(9) 0.5346(9) -0.0182(3) 0.054(2) Uani 1 1 d . . .
H14 H 0.0940 0.5404 0.0073 0.065 Uiso 1 1 calc R . .
C15 C 0.0555(8) 0.6439(8) -0.0386(2) 0.0413(16) Uani 1 1 d . . .
H15 H 0.0847 0.7377 -0.0293 0.050 Uiso 1 1 calc R . .
C16 C 0.0032(9) 0.5975(9) -0.0717(3) 0.053(2) Uani 1 1 d . . .
H16 H -0.0139 0.6500 -0.0908 0.064 Uiso 1 1 calc R . .
C17 C -0.2877(8) -0.0056(9) 0.1244(2) 0.0439(18) Uani 1 1 d . . .
C18 C -0.2097(7) -0.0442(8) 0.0965(2) 0.0374(16) Uani 1 1 d . . .
C19 C -0.2478(8) -0.1901(8) 0.09454(19) 0.0405(16) Uani 1 1 d . . .
H19 H -0.3231 -0.2597 0.1100 0.049 Uiso 1 1 calc R . .
C20 C -0.1675(8) -0.2353(7) 0.06749(17) 0.0348(15) Uani 1 1 d . . .
C21 C -0.2191(8) -0.3979(8) 0.0657(2) 0.0402(17) Uani 1 1 d . . .
C22 C -0.1528(10) -0.4588(9) 0.0484(2) 0.056(2) Uani 1 1 d . . .
H22 H -0.0627 -0.4155 0.0356 0.067 Uiso 1 1 calc R . .
C23 C -0.2623(10) -0.6181(9) 0.0549(2) 0.051(2) Uani 1 1 d . . .
H23 H -0.2484 -0.6956 0.0475 0.061 Uiso 1 1 calc R . .
C24 C -0.3774(11) -0.6334(8) 0.0720(3) 0.061(2) Uani 1 1 d . . .
H24 H -0.4629 -0.7224 0.0768 0.073 Uiso 1 1 calc R . .
C25 C 0.3582(11) 0.2986(10) -0.1247(2) 0.052(2) Uani 1 1 d . . .
H25 H 0.2575 0.2640 -0.1231 0.063 Uiso 1 1 calc R . .
C26 C 0.4262(10) 0.3224(9) -0.1608(2) 0.054(2) Uani 1 1 d . . .
H26 H 0.3713 0.3022 -0.1834 0.064 Uiso 1 1 calc R . .
C27 C 0.5749(8) 0.3759(7) -0.1623(2) 0.0471(18) Uani 1 1 d . . .
H27 H 0.6200 0.3938 -0.1865 0.057 Uiso 1 1 calc R . .
C28 C 0.6611(10) 0.4044(10) -0.1295(2) 0.058(2) Uani 1 1 d . . .
H28 H 0.7618 0.4395 -0.1313 0.070 Uiso 1 1 calc R . .
C29 C 0.5912(10) 0.3786(11) -0.0936(3) 0.062(2) Uani 1 1 d . . .
H29 H 0.6462 0.3966 -0.0710 0.074 Uiso 1 1 calc R . .
C30 C 0.4415(8) 0.3267(8) -0.0909(2) 0.0442(19) Uani 1 1 d . . .
C31 C 0.3541(8) 0.2934(9) -0.0528(2) 0.0444(18) Uani 1 1 d . . .
H31A H 0.2782 0.3195 -0.0563 0.053 Uiso 1 1 calc R . .
H31B H 0.3051 0.1880 -0.0483 0.053 Uiso 1 1 calc R . .
C32 C 0.4401(8) 0.3692(9) -0.0175(2) 0.0459(18) Uani 1 1 d . . .
H32 H 0.5085 0.3344 -0.0110 0.055 Uiso 1 1 calc R . .
C33 C 0.5202(10) 0.5391(10) -0.0170(2) 0.063(3) Uani 1 1 d . . .
H33A H 0.6254 0.5783 -0.0144 0.076 Uiso 1 1 calc R . .
H33B H 0.5025 0.5748 -0.0412 0.076 Uiso 1 1 calc R . .
C34 C 0.3613(8) 0.4530(8) 0.0279(2) 0.0421(17) Uani 1 1 d . . .
C35 C 0.2727(8) 0.4668(8) 0.0603(2) 0.0407(16) Uani 1 1 d . . .
C36 C 0.1725(9) 0.5610(9) 0.0992(2) 0.053(2) Uani 1 1 d . . .
H36A H 0.1018 0.5874 0.0896 0.064 Uiso 1 1 calc R . .
H36B H 0.2137 0.6122 0.1234 0.064 Uiso 1 1 calc R . .
C37 C 0.0999(8) 0.3908(8) 0.1044(2) 0.0418(17) Uani 1 1 d . . .
H37 H -0.0037 0.3432 0.0966 0.050 Uiso 1 1 calc R . .
C38 C 0.1099(9) 0.3468(9) 0.14493(19) 0.050(2) Uani 1 1 d . . .
H38A H 0.0910 0.2463 0.1442 0.060 Uiso 1 1 calc R . .
H38B H 0.0310 0.3461 0.1598 0.060 Uiso 1 1 calc R . .
C39 C 0.2548(8) 0.4404(8) 0.1674(2) 0.0445(18) Uani 1 1 d . . .
C40 C 0.2619(10) 0.5428(8) 0.1936(2) 0.0480(19) Uani 1 1 d . . .
H40 H 0.1780 0.5484 0.1991 0.058 Uiso 1 1 calc R . .
C41 C 0.3941(8) 0.6377(8) 0.2118(2) 0.0421(17) Uani 1 1 d . . .
H41 H 0.3987 0.7069 0.2294 0.050 Uiso 1 1 calc R . .
C42 C 0.5184(8) 0.6297(7) 0.20368(18) 0.0380(17) Uani 1 1 d . . .
H42 H 0.6065 0.6933 0.2161 0.046 Uiso 1 1 calc R . .
C43 C 0.5138(10) 0.5282(10) 0.1773(2) 0.057(2) Uani 1 1 d . . .
H43 H 0.5984 0.5240 0.1717 0.068 Uiso 1 1 calc R . .
C44 C 0.3804(9) 0.4320(11) 0.1590(2) 0.057(2) Uani 1 1 d . . .
H44 H 0.3756 0.3628 0.1413 0.069 Uiso 1 1 calc R . .
Eu1 Eu 0.09087(4) 0.10452(4) 0.039094(9) 0.04416(11) Uani 1 1 d . . .
F1 F 0.1759(6) -0.0298(6) 0.16639(14) 0.0583(12) Uani 1 1 d . . .
F2 F 0.3886(6) 0.1070(6) 0.16114(13) 0.0592(12) Uani 1 1 d . . .
F3 F 0.3013(5) -0.1195(5) 0.15421(12) 0.0478(10) Uani 1 1 d . . .
F4 F 0.0392(5) -0.0815(5) -0.09470(12) 0.0505(11) Uani 1 1 d . . .
F5 F -0.1812(5) -0.2039(5) -0.07320(13) 0.0506(11) Uani 1 1 d . . .
F6 F -0.1335(5) -0.0381(5) -0.11585(13) 0.0537(11) Uani 1 1 d . . .
F7 F -0.4233(5) -0.1150(4) 0.13337(12) 0.0458(10) Uani 1 1 d . . .
F8 F -0.3099(5) 0.1021(5) 0.11337(13) 0.0522(11) Uani 1 1 d . . .
F9 F -0.2215(5) 0.0357(5) 0.15887(12) 0.0473(10) Uani 1 1 d . . .
N1 N 0.1799(6) 0.3544(6) 0.07729(16) 0.0393(14) Uani 1 1 d . . .
N2 N 0.3364(7) 0.3394(7) 0.01430(18) 0.0473(15) Uani 1 1 d . . .
O1 O 0.1999(5) 0.0769(5) 0.09578(13) 0.0405(11) Uani 1 1 d . . .
O2 O 0.2532(6) 0.0310(6) 0.01792(13) 0.0440(12) Uani 1 1 d . . .
O3 O 0.5349(5) -0.0695(6) 0.02515(15) 0.0497(13) Uani 1 1 d . . .
O4 O 0.0266(6) 0.2647(6) 0.00491(16) 0.0461(13) Uani 1 1 d . . .
O5 O -0.0029(6) 0.0045(6) -0.02133(15) 0.0463(12) Uani 1 1 d . . .
O6 O -0.0249(6) 0.4525(6) -0.07473(16) 0.0534(14) Uani 1 1 d . . .
O7 O -0.1055(6) 0.0622(5) 0.07793(16) 0.0441(12) Uani 1 1 d . . .
O8 O -0.0599(5) -0.1590(5) 0.04945(14) 0.0383(11) Uani 1 1 d . . .
O9 O -0.3540(6) -0.4986(5) 0.08195(15) 0.0460(12) Uani 1 1 d . . .
O10 O 0.2917(6) 0.5959(6) 0.06975(16) 0.0519(13) Uani 1 1 d . . .
O11 O 0.4697(6) 0.5862(6) 0.01348(15) 0.0539(14) Uani 1 1 d . . .

loop_
_atom_site_aniso_label
_atom_site_aniso_U_11
_atom_site_aniso_U_22
_atom_site_aniso_U_33
_atom_site_aniso_U_23
_atom_site_aniso_U_13
_atom_site_aniso_U_12
C1 0.042(4) 0.044(4) 0.039(4) 0.014(3) 0.006(3) 0.016(3)
C2 0.039(4) 0.031(4) 0.032(4) 0.002(3) 0.001(3) 0.001(3)
C3 0.040(4) 0.040(4) 0.025(3) 0.007(3) -0.003(3) 0.019(3)
C4 0.029(4) 0.035(4) 0.040(4) -0.005(3) 0.008(3) 0.001(3)
C5 0.027(3) 0.045(4) 0.038(4) 0.000(3) -0.006(3) 0.011(3)
C6 0.045(4) 0.051(4) 0.043(4) 0.009(3) 0.013(3) 0.022(4)
C7 0.033(4) 0.035(4) 0.056(5) -0.017(3) 0.009(3) 0.003(3)
C8 0.082(7) 0.047(5) 0.064(6) -0.029(4) -0.010(5) 0.035(5)
C9 0.037(4) 0.043(4) 0.046(4) -0.012(3) -0.008(3) 0.012(3)
C10 0.040(4) 0.044(4) 0.040(4) 0.005(3) 0.006(3) 0.013(3)
C11 0.041(4) 0.041(4) 0.041(4) 0.019(3) 0.005(3) 0.012(3)
C12 0.035(4) 0.052(5) 0.045(4) 0.010(3) 0.015(3) 0.019(4)
C13 0.056(5) 0.058(5) 0.046(5) 0.004(4) 0.008(4) 0.029(4)
C14 0.037(4) 0.046(5) 0.072(6) -0.001(4) -0.009(4) 0.015(4)
C15 0.035(4) 0.032(4) 0.047(4) 0.002(3) -0.015(3) 0.009(3)
C16 0.046(4) 0.039(4) 0.071(6) -0.008(4) -0.019(4) 0.020(4)
C17 0.029(4) 0.044(4) 0.043(4) 0.012(3) 0.014(3) 0.006(3)
C18 0.028(3) 0.040(4) 0.039(4) 0.003(3) -0.010(3) 0.013(3)
C19 0.047(4) 0.044(4) 0.031(3) 0.015(3) 0.011(3) 0.023(3)
C20 0.047(4) 0.034(3) 0.016(3) 0.009(3) 0.003(3) 0.014(3)
C21 0.031(4) 0.044(4) 0.041(4) 0.002(3) -0.001(3) 0.015(3)
C22 0.053(5) 0.047(5) 0.052(5) 0.004(4) 0.014(4) 0.013(4)
C23 0.062(5) 0.043(4) 0.036(4) -0.010(3) -0.025(4) 0.017(4)
C24 0.072(6) 0.025(4) 0.053(5) 0.011(3) -0.004(5) 0.000(4)
C25 0.068(5) 0.063(5) 0.038(4) 0.007(4) 0.009(4) 0.041(5)
C26 0.060(5) 0.047(4) 0.045(4) 0.016(3) 0.013(4) 0.020(4)
C27 0.046(4) 0.028(3) 0.058(5) 0.017(3) 0.015(4) 0.011(3)
C28 0.052(5) 0.053(5) 0.049(5) 0.010(4) 0.018(4) 0.011(4)
C29 0.050(5) 0.074(6) 0.050(5) -0.013(4) 0.014(4) 0.022(5)
C30 0.032(4) 0.035(4) 0.044(4) -0.006(3) 0.002(3) 0.000(3)
C31 0.037(4) 0.046(4) 0.034(4) 0.012(3) 0.010(3) 0.009(3)
C32 0.031(4) 0.047(4) 0.048(4) 0.016(4) 0.005(3) 0.011(3)
C33 0.048(5) 0.060(5) 0.040(4) 0.008(4) 0.018(4) -0.004(4)
C34 0.038(4) 0.043(4) 0.034(4) 0.010(3) -0.002(3) 0.012(3)
C35 0.032(3) 0.035(4) 0.046(4) 0.012(3) -0.001(3) 0.010(3)
C36 0.049(5) 0.042(4) 0.055(5) 0.005(4) -0.004(4) 0.013(4)
C37 0.042(4) 0.034(4) 0.036(4) 0.003(3) -0.004(3) 0.009(3)
C38 0.052(5) 0.043(4) 0.025(3) -0.004(3) 0.005(3) 0.000(4)
C39 0.040(4) 0.027(4) 0.052(5) 0.006(3) 0.003(3) 0.006(3)
C40 0.062(5) 0.041(4) 0.033(4) -0.008(3) -0.027(4) 0.020(4)
C41 0.034(4) 0.025(3) 0.049(4) 0.001(3) 0.000(3) 0.001(3)
C42 0.044(4) 0.038(4) 0.030(3) 0.014(3) -0.008(3) 0.018(3)
C43 0.051(5) 0.065(6) 0.050(5) -0.003(4) 0.004(4) 0.026(4)
C44 0.045(5) 0.075(6) 0.038(4) 0.007(4) 0.004(3) 0.020(4)
Eu1 0.0415(2) 0.0408(2) 0.03794(16) 0.00564(17) 0.00515(18) 0.01136(19)
F1 0.061(3) 0.065(3) 0.054(3) 0.021(2) 0.019(2) 0.035(3)
F2 0.071(3) 0.066(3) 0.041(2) -0.008(2) -0.015(2) 0.034(3)
F3 0.052(3) 0.052(3) 0.042(2) 0.0121(19) 0.0001(19) 0.027(2)
F4 0.048(3) 0.049(2) 0.038(2) -0.0176(19) 0.0022(19) 0.012(2)
F5 0.047(3) 0.045(3) 0.043(2) -0.0080(19) -0.007(2) 0.011(2)
F6 0.061(3) 0.039(2) 0.047(2) -0.0113(19) -0.019(2) 0.014(2)
F7 0.043(2) 0.036(2) 0.045(2) 0.0088(18) 0.0095(18) 0.0102(19)
F8 0.054(3) 0.045(3) 0.056(3) 0.015(2) 0.015(2) 0.023(2)
F9 0.043(2) 0.046(2) 0.045(2) -0.0095(19) -0.0032(19) 0.016(2)
N1 0.033(3) 0.041(3) 0.033(3) 0.013(2) 0.006(2) 0.011(3)
N2 0.042(4) 0.041(4) 0.040(3) 0.012(3) 0.011(3) 0.007(3)
O1 0.041(3) 0.044(3) 0.029(2) -0.002(2) -0.003(2) 0.015(2)
O2 0.039(3) 0.054(3) 0.031(3) 0.001(2) 0.001(2) 0.017(2)
O3 0.028(3) 0.052(3) 0.047(3) -0.005(2) -0.007(2) 0.003(2)
O4 0.048(3) 0.036(3) 0.053(3) -0.003(2) -0.005(3) 0.020(2)
O5 0.051(3) 0.046(3) 0.042(3) -0.003(2) -0.009(2) 0.024(3)
O6 0.050(3) 0.039(3) 0.054(3) 0.009(2) 0.002(3) 0.009(3)
O7 0.039(3) 0.029(3) 0.053(3) 0.001(2) 0.002(2) 0.008(2)
O8 0.030(2) 0.030(2) 0.044(3) 0.004(2) 0.006(2) 0.006(2)
O9 0.043(3) 0.033(3) 0.043(3) 0.004(2) -0.008(2) 0.005(2)
O10 0.058(3) 0.040(3) 0.054(3) 0.014(2) 0.014(3) 0.022(3)
O11 0.053(3) 0.050(3) 0.041(3) 0.017(2) 0.019(2) 0.013(3)

loop_
_atom_type_symbol
_atom_type_description
_atom_type_scat_dispersion_real
_atom_type_scat_dispersion_imag
_atom_type_scat_source
C C 0.0033 0.0016 'International Tables Vol C Tables 4.2.6.8 and 6.1.1.4'
H H 0.0000 0.0000 'International Tables Vol C Tables 4.2.6.8 and 6.1.1.4'
N N 0.0061 0.0033 'International Tables Vol C Tables 4.2.6.8 and 6.1.1.4'
O O 0.0106 0.0060 'International Tables Vol C Tables 4.2.6.8 and 6.1.1.4'
F F 0.0171 0.0103 'International Tables Vol C Tables 4.2.6.8 and 6.1.1.4'
Eu Eu -0.1578 3.6682 'International Tables Vol C Tables 4.2.6.8 and 6.1.1.4'

loop_
_geom_angle_atom_site_label_1
_geom_angle_atom_site_label_2
_geom_angle_atom_site_label_3
_geom_angle
_geom_angle_site_symmetry_1
_geom_angle_site_symmetry_3
_geom_angle_publ_flag
F1 C1 F2 101.9(7) . . ?
F1 C1 F3 102.6(6) . . ?
F2 C1 F3 105.8(6) . . ?
F1 C1 C2 118.0(7) . . ?
F2 C1 C2 112.2(6) . . ?
F3 C1 C2 114.8(7) . . ?
O1 C2 C3 126.4(7) . . ?
O1 C2 C1 113.6(7) . . ?
C3 C2 C1 120.0(7) . . ?
C2 C3 C4 123.1(7) . . ?
C2 C3 H3 118.4 . . ?
C4 C3 H3 118.4 . . ?
O2 C4 C5 120.4(6) . . ?
O2 C4 C3 123.8(6) . . ?
C5 C4 C3 115.8(7) . . ?
C6 C5 O3 107.1(7) . . ?
C6 C5 C4 124.4(7) . . ?
O3 C5 C4 128.2(7) . . ?
C5 C6 C7 107.2(8) . . ?
C5 C6 H6 126.4 . . ?
C7 C6 H6 126.4 . . ?
C8 C7 C6 107.6(7) . . ?
C8 C7 H7 126.2 . . ?
C6 C7 H7 126.2 . . ?
C7 C8 O3 104.3(8) . . ?
C7 C8 H8 127.8 . . ?
O3 C8 H8 127.8 . . ?
F5 C9 F6 108.6(6) . . ?
F5 C9 F4 104.5(6) . . ?
F6 C9 F4 108.1(6) . . ?
F5 C9 C10 112.9(6) . . ?
F6 C9 C10 113.6(7) . . ?
F4 C9 C10 108.6(6) . . ?
O5 C10 C11 122.7(7) . . ?
O5 C10 C9 114.2(7) . . ?
C11 C10 C9 123.1(7) . . ?
C10 C11 C12 127.1(7) . . ?
C10 C11 H11 116.5 . . ?
C12 C11 H11 116.5 . . ?
O4 C12 C11 122.3(7) . . ?
O4 C12 C13 118.8(7) . . ?
C11 C12 C13 118.8(7) . . ?
C14 C13 O6 107.2(8) . . ?
C14 C13 C12 123.6(8) . . ?
O6 C13 C12 128.5(8) . . ?
C13 C14 C15 107.5(8) . . ?
C13 C14 H14 126.2 . . ?
C15 C14 H14 126.2 . . ?
C16 C15 C14 109.8(8) . . ?
C16 C15 H15 125.1 . . ?
C14 C15 H15 125.1 . . ?
C15 C16 O6 107.6(7) . . ?
C15 C16 H16 126.2 . . ?
O6 C16 H16 126.2 . . ?
F8 C17 F9 105.4(7) . . ?
F8 C17 F7 103.5(6) . . ?
F9 C17 F7 103.2(5) . . ?
F8 C17 C18 114.5(6) . . ?
F9 C17 C18 114.2(6) . . ?
F7 C17 C18 114.8(7) . . ?
O7 C18 C19 126.4(7) . . ?
O7 C18 C17 116.5(7) . . ?
C19 C18 C17 116.9(6) . . ?
C18 C19 C20 119.3(6) . . ?
C18 C19 H19 120.4 . . ?
C20 C19 H19 120.4 . . ?
O8 C20 C19 128.1(6) . . ?
O8 C20 C21 115.1(6) . . ?
C19 C20 C21 116.5(6) . . ?
C22 C21 O9 113.7(7) . . ?
C22 C21 C20 126.6(7) . . ?
O9 C21 C20 119.6(6) . . ?
C21 C22 C23 100.3(7) . . ?
C21 C22 H22 129.8 . . ?
C23 C22 H22 129.8 . . ?
C24 C23 C22 111.0(8) . . ?
C24 C23 H23 124.5 . . ?
C22 C23 H23 124.5 . . ?
C23 C24 O9 108.6(7) . . ?
C23 C24 H24 125.7 . . ?
O9 C24 H24 125.7 . . ?
C26 C25 C30 119.8(8) . . ?
C26 C25 H25 120.1 . . ?
C30 C25 H25 120.1 . . ?
C27 C26 C25 118.9(8) . . ?
C27 C26 H26 120.5 . . ?
C25 C26 H26 120.5 . . ?
C26 C27 C28 122.9(8) . . ?
C26 C27 H27 118.6 . . ?
C28 C27 H27 118.6 . . ?
C27 C28 C29 117.5(9) . . ?
C27 C28 H28 121.3 . . ?
C29 C28 H28 121.3 . . ?
C30 C29 C28 121.1(9) . . ?
C30 C29 H29 119.4 . . ?
C28 C29 H29 119.4 . . ?
C29 C30 C25 119.7(8) . . ?
C29 C30 C31 125.1(7) . . ?
C25 C30 C31 115.2(7) . . ?
C32 C31 C30 116.4(6) . . ?
C32 C31 H31A 108.2 . . ?
C30 C31 H31A 108.2 . . ?
C32 C31 H31B 108.2 . . ?
C30 C31 H31B 108.2 . . ?
H31A C31 H31B 107.3 . . ?
N2 C32 C31 108.3(6) . . ?
N2 C32 C33 98.9(6) . . ?
C31 C32 C33 117.4(7) . . ?
N2 C32 H32 110.5 . . ?
C31 C32 H32 110.5 . . ?
C33 C32 H32 110.5 . . ?
O11 C33 C32 109.7(6) . . ?
O11 C33 H33A 109.7 . . ?
C32 C33 H33A 109.7 . . ?
O11 C33 H33B 109.7 . . ?
C32 C33 H33B 109.7 . . ?
H33A C33 H33B 108.2 . . ?
N2 C34 O11 122.1(7) . . ?
N2 C34 C35 123.8(6) . . ?
O11 C34 C35 114.0(6) . . ?
N1 C35 O10 120.5(7) . . ?
N1 C35 C34 119.3(7) . . ?
O10 C35 C34 120.2(6) . . ?
O10 C36 C37 103.2(6) . . ?
O10 C36 H36A 111.1 . . ?
C37 C36 H36A 111.1 . . ?
O10 C36 H36B 111.1 . . ?
C37 C36 H36B 111.1 . . ?
H36A C36 H36B 109.1 . . ?
N1 C37 C38 112.9(7) . . ?
N1 C37 C36 102.3(6) . . ?
C38 C37 C36 113.1(6) . . ?
N1 C37 H37 109.4 . . ?
C38 C37 H37 109.4 . . ?
C36 C37 H37 109.4 . . ?
C37 C38 C39 118.3(6) . . ?
C37 C38 H38A 107.7 . . ?
C39 C38 H38A 107.7 . . ?
C37 C38 H38B 107.7 . . ?
C39 C38 H38B 107.7 . . ?
H38A C38 H38B 107.1 . . ?
C40 C39 C44 120.1(8) . . ?
C40 C39 C38 118.5(7) . . ?
C44 C39 C38 121.0(7) . . ?
C39 C40 C41 120.0(8) . . ?
C39 C40 H40 120.0 . . ?
C41 C40 H40 120.0 . . ?
C42 C41 C40 120.2(8) . . ?
C42 C41 H41 119.9 . . ?
C40 C41 H41 119.9 . . ?
C41 C42 C43 120.7(7) . . ?
C41 C42 H42 119.7 . . ?
C43 C42 H42 119.7 . . ?
C42 C43 C44 119.3(8) . . ?
C42 C43 H43 120.4 . . ?
C44 C43 H43 120.4 . . ?
C39 C44 C43 119.7(9) . . ?
C39 C44 H44 120.2 . . ?
C43 C44 H44 120.2 . . ?
O7 Eu1 O2 148.79(19) . . ?
O7 Eu1 O5 107.43(19) . . ?
O2 Eu1 O5 77.38(19) . . ?
O7 Eu1 O1 86.28(18) . . ?
O2 Eu1 O1 74.79(17) . . ?
O5 Eu1 O1 144.38(18) . . ?
O7 Eu1 O4 83.4(2) . . ?
O2 Eu1 O4 125.99(18) . . ?
O5 Eu1 O4 70.84(18) . . ?
O1 Eu1 O4 144.57(17) . . ?
O7 Eu1 O8 71.61(17) . . ?
O2 Eu1 O8 80.57(17) . . ?
O5 Eu1 O8 74.35(18) . . ?
O1 Eu1 O8 79.51(17) . . ?
O4 Eu1 O8 128.01(18) . . ?
O7 Eu1 N1 74.95(18) . . ?
O2 Eu1 N1 122.21(18) . . ?
O5 Eu1 N1 138.92(18) . . ?
O1 Eu1 N1 75.87(17) . . ?
O4 Eu1 N1 68.73(17) . . ?
O8 Eu1 N1 139.35(16) . . ?
O7 Eu1 N2 136.2(2) . . ?
O2 Eu1 N2 71.0(2) . . ?
O5 Eu1 N2 97.15(19) . . ?
O1 Eu1 N2 94.37(19) . . ?
O4 Eu1 N2 71.1(2) . . ?
O8 Eu1 N2 151.48(19) . . ?
N1 Eu1 N2 62.99(19) . . ?
C35 N1 C37 110.1(6) . . ?
C35 N1 Eu1 115.2(5) . . ?
C37 N1 Eu1 128.7(4) . . ?
C34 N2 C32 108.5(6) . . ?
C34 N2 Eu1 115.3(5) . . ?
C32 N2 Eu1 135.2(5) . . ?
C2 O1 Eu1 133.8(5) . . ?
C4 O2 Eu1 134.9(4) . . ?
C5 O3 C8 113.1(7) . . ?
C12 O4 Eu1 135.4(5) . . ?
C10 O5 Eu1 139.3(5) . . ?
C13 O6 C16 107.7(6) . . ?
C18 O7 Eu1 138.7(5) . . ?
C20 O8 Eu1 134.9(5) . . ?
C24 O9 C21 105.9(7) . . ?
C35 O10 C36 103.8(6) . . ?
C33 O11 C34 100.6(6) . . ?

loop_
_geom_bond_atom_site_label_1
_geom_bond_atom_site_label_2
_geom_bond_distance
_geom_bond_site_symmetry_2
_geom_bond_publ_flag
C1 F1 1.242(9) . ?
C1 F2 1.289(9) . ?
C1 F3 1.328(9) . ?
C1 C2 1.481(10) . ?
C2 O1 1.234(9) . ?
C2 C3 1.397(11) . ?
C3 C4 1.464(9) . ?
C3 H3 0.9300 . ?
C4 O2 1.289(10) . ?
C4 C5 1.439(10) . ?
C5 C6 1.283(10) . ?
C5 O3 1.309(9) . ?
C6 C7 1.415(11) . ?
C6 H6 0.9300 . ?
C7 C8 1.319(13) . ?
C7 H7 0.9300 . ?
C8 O3 1.328(11) . ?
C8 H8 0.9300 . ?
C9 F5 1.309(9) . ?
C9 F6 1.323(9) . ?
C9 F4 1.394(9) . ?
C9 C10 1.487(10) . ?
C10 O5 1.279(9) . ?
C10 C11 1.355(11) . ?
C11 C12 1.400(11) . ?
C11 H11 0.9300 . ?
C12 O4 1.258(9) . ?
C12 C13 1.432(12) . ?
C13 C14 1.330(12) . ?
C13 O6 1.334(10) . ?
C14 C15 1.381(11) . ?
C14 H14 0.9300 . ?
C15 C16 1.254(11) . ?
C15 H15 0.9300 . ?
C16 O6 1.400(9) . ?
C16 H16 0.9300 . ?
C17 F8 1.318(9) . ?
C17 F9 1.336(9) . ?
C17 F7 1.342(8) . ?
C17 C18 1.447(11) . ?
C18 O7 1.276(8) . ?
C18 C19 1.375(10) . ?
C19 C20 1.484(10) . ?
C19 H19 0.9300 . ?
C20 O8 1.182(8) . ?
C20 C21 1.510(10) . ?
C21 C22 1.299(11) . ?
C21 O9 1.392(9) . ?
C22 C23 1.497(11) . ?
C22 H22 0.9300 . ?
C23 C24 1.279(13) . ?
C23 H23 0.9300 . ?
C24 O9 1.352(10) . ?
C24 H24 0.9300 . ?
C25 C26 1.394(11) . ?
C25 C30 1.396(11) . ?
C25 H25 0.9300 . ?
C26 C27 1.369(12) . ?
C26 H26 0.9300 . ?
C27 C28 1.386(12) . ?
C27 H27 0.9300 . ?
C28 C29 1.396(11) . ?
C28 H28 0.9300 . ?
C29 C30 1.383(11) . ?
C29 H29 0.9300 . ?
C30 C31 1.539(10) . ?
C31 C32 1.487(11) . ?
C31 H31A 0.9700 . ?
C31 H31B 0.9700 . ?
C32 N2 1.465(9) . ?
C32 C33 1.543(12) . ?
C32 H32 0.9800 . ?
C33 O11 1.377(10) . ?
C33 H33A 0.9700 . ?
C33 H33B 0.9700 . ?
C34 N2 1.182(10) . ?
C34 O11 1.379(9) . ?
C34 C35 1.505(11) . ?
C35 N1 1.238(9) . ?
C35 O10 1.307(9) . ?
C36 O10 1.506(10) . ?
C36 C37 1.561(10) . ?
C36 H36A 0.9700 . ?
C36 H36B 0.9700 . ?
C37 N1 1.430(10) . ?
C37 C38 1.492(10) . ?
C37 H37 0.9800 . ?
C38 C39 1.544(11) . ?
C38 H38A 0.9700 . ?
C38 H38B 0.9700 . ?
C39 C40 1.377(11) . ?
C39 C44 1.393(12) . ?
C40 C41 1.387(10) . ?
C40 H40 0.9300 . ?
C41 C42 1.375(10) . ?
C41 H41 0.9300 . ?
C42 C43 1.383(11) . ?
C42 H42 0.9300 . ?
C43 C44 1.400(12) . ?
C43 H43 0.9300 . ?
C44 H44 0.9300 . ?
Eu1 O7 2.306(5) . ?
Eu1 O2 2.310(5) . ?
Eu1 O5 2.320(5) . ?
Eu1 O1 2.355(5) . ?
Eu1 O4 2.408(5) . ?
Eu1 O8 2.427(4) . ?
Eu1 N1 2.651(6) . ?
Eu1 N2 2.662(6) . ?

loop_
_geom_torsion_atom_site_label_1
_geom_torsion_atom_site_label_2
_geom_torsion_atom_site_label_3
_geom_torsion_atom_site_label_4
_geom_torsion
_geom_torsion_site_symmetry_1
_geom_torsion_site_symmetry_2
_geom_torsion_site_symmetry_3
_geom_torsion_site_symmetry_4
_geom_torsion_publ_flag
F1 C1 C2 O1 34.2(9) . . . . ?
F2 C1 C2 O1 -83.8(8) . . . . ?
F3 C1 C2 O1 155.3(6) . . . . ?
F1 C1 C2 C3 -146.0(7) . . . . ?
F2 C1 C2 C3 96.0(8) . . . . ?
F3 C1 C2 C3 -24.9(10) . . . . ?
O1 C2 C3 C4 4.1(11) . . . . ?
C1 C2 C3 C4 -175.7(6) . . . . ?
C2 C3 C4 O2 -14.7(11) . . . . ?
C2 C3 C4 C5 163.6(7) . . . . ?
O2 C4 C5 C6 1.7(11) . . . . ?
C3 C4 C5 C6 -176.6(7) . . . . ?
O2 C4 C5 O3 175.0(7) . . . . ?
C3 C4 C5 O3 -3.3(11) . . . . ?
O3 C5 C6 C7 4.4(8) . . . . ?
C4 C5 C6 C7 178.9(7) . . . . ?
C5 C6 C7 C8 -8.1(9) . . . . ?
C6 C7 C8 O3 8.1(9) . . . . ?
F5 C9 C10 O5 50.8(9) . . . . ?
F6 C9 C10 O5 175.0(6) . . . . ?
F4 C9 C10 O5 -64.6(8) . . . . ?
F5 C9 C10 C11 -131.6(8) . . . . ?
F6 C9 C10 C11 -7.4(11) . . . . ?
F4 C9 C10 C11 113.0(8) . . . . ?
O5 C10 C11 C12 -3.1(12) . . . . ?
C9 C10 C11 C12 179.5(7) . . . . ?
C10 C11 C12 O4 -5.3(12) . . . . ?
C10 C11 C12 C13 171.8(8) . . . . ?
O4 C12 C13 C14 1.7(13) . . . . ?
C11 C12 C13 C14 -175.5(8) . . . . ?
O4 C12 C13 O6 -167.9(8) . . . . ?
C11 C12 C13 O6 14.9(13) . . . . ?
O6 C13 C14 C15 -3.9(10) . . . . ?
C12 C13 C14 C15 -175.4(8) . . . . ?
C13 C14 C15 C16 2.9(10) . . . . ?
C14 C15 C16 O6 -0.7(10) . . . . ?
F8 C17 C18 O7 38.5(9) . . . . ?
F9 C17 C18 O7 -83.0(8) . . . . ?
F7 C17 C18 O7 158.1(6) . . . . ?
F8 C17 C18 C19 -146.1(7) . . . . ?
F9 C17 C18 C19 92.3(8) . . . . ?
F7 C17 C18 C19 -26.5(10) . . . . ?
O7 C18 C19 C20 -2.8(11) . . . . ?
C17 C18 C19 C20 -177.7(6) . . . . ?
C18 C19 C20 O8 9.4(11) . . . . ?
C18 C19 C20 C21 -177.6(6) . . . . ?
O8 C20 C21 C22 4.2(11) . . . . ?
C19 C20 C21 C22 -169.7(8) . . . . ?
O8 C20 C21 O9 -172.2(6) . . . . ?
C19 C20 C21 O9 13.8(9) . . . . ?
O9 C21 C22 C23 0.2(9) . . . . ?
C20 C21 C22 C23 -176.5(7) . . . . ?
C21 C22 C23 C24 3.8(10) . . . . ?
C22 C23 C24 O9 -6.3(10) . . . . ?
C30 C25 C26 C27 -1.2(12) . . . . ?
C25 C26 C27 C28 1.6(12) . . . . ?
C26 C27 C28 C29 -0.9(13) . . . . ?
C27 C28 C29 C30 -0.1(14) . . . . ?
C28 C29 C30 C25 0.4(14) . . . . ?
C28 C29 C30 C31 179.4(8) . . . . ?
C26 C25 C30 C29 0.3(13) . . . . ?
C26 C25 C30 C31 -178.8(8) . . . . ?
C29 C30 C31 C32 22.3(13) . . . . ?
C25 C30 C31 C32 -158.7(7) . . . . ?
C30 C31 C32 N2 172.6(7) . . . . ?
C30 C31 C32 C33 61.7(10) . . . . ?
N2 C32 C33 O11 4.4(9) . . . . ?
C31 C32 C33 O11 120.5(8) . . . . ?
N2 C34 C35 N1 9.4(11) . . . . ?
O11 C34 C35 N1 -174.7(7) . . . . ?
N2 C34 C35 O10 -169.2(7) . . . . ?
O11 C34 C35 O10 6.7(10) . . . . ?
O10 C36 C37 N1 -2.4(7) . . . . ?
O10 C36 C37 C38 119.4(7) . . . . ?
N1 C37 C38 C39 75.1(9) . . . . ?
C36 C37 C38 C39 -40.4(11) . . . . ?
C37 C38 C39 C40 99.8(9) . . . . ?
C37 C38 C39 C44 -74.2(11) . . . . ?
C44 C39 C40 C41 -0.2(12) . . . . ?
C38 C39 C40 C41 -174.2(7) . . . . ?
C39 C40 C41 C42 -0.1(11) . . . . ?
C40 C41 C42 C43 0.5(11) . . . . ?
C41 C42 C43 C44 -0.6(11) . . . . ?
C40 C39 C44 C43 0.0(12) . . . . ?
C38 C39 C44 C43 173.9(7) . . . . ?
C42 C43 C44 C39 0.4(12) . . . . ?
O10 C35 N1 C37 3.7(9) . . . . ?
C34 C35 N1 C37 -174.9(6) . . . . ?
O10 C35 N1 Eu1 158.9(5) . . . . ?
C34 C35 N1 Eu1 -19.6(8) . . . . ?
C38 C37 N1 C35 -122.2(7) . . . . ?
C36 C37 N1 C35 -0.3(8) . . . . ?
C38 C37 N1 Eu1 86.9(7) . . . . ?
C36 C37 N1 Eu1 -151.2(5) . . . . ?
O7 Eu1 N1 C35 -151.8(6) . . . . ?
O2 Eu1 N1 C35 56.8(6) . . . . ?
O5 Eu1 N1 C35 -52.4(6) . . . . ?
O1 Eu1 N1 C35 118.2(5) . . . . ?
O4 Eu1 N1 C35 -63.2(5) . . . . ?
O8 Eu1 N1 C35 172.7(5) . . . . ?
N2 Eu1 N1 C35 15.7(5) . . . . ?
O7 Eu1 N1 C37 -2.1(5) . . . . ?
O2 Eu1 N1 C37 -153.5(5) . . . . ?
O5 Eu1 N1 C37 97.3(6) . . . . ?
O1 Eu1 N1 C37 -92.0(6) . . . . ?
O4 Eu1 N1 C37 86.5(6) . . . . ?
O8 Eu1 N1 C37 -37.6(7) . . . . ?
N2 Eu1 N1 C37 165.4(6) . . . . ?
O11 C34 N2 C32 1.7(10) . . . . ?
C35 C34 N2 C32 177.3(7) . . . . ?
O11 C34 N2 Eu1 -168.9(5) . . . . ?
C35 C34 N2 Eu1 6.7(10) . . . . ?
C31 C32 N2 C34 -126.4(7) . . . . ?
C33 C32 N2 C34 -3.5(8) . . . . ?
C31 C32 N2 Eu1 41.5(10) . . . . ?
C33 C32 N2 Eu1 164.4(6) . . . . ?
O7 Eu1 N2 C34 6.5(7) . . . . ?
O2 Eu1 N2 C34 -154.9(6) . . . . ?
O5 Eu1 N2 C34 131.1(6) . . . . ?
O1 Eu1 N2 C34 -82.6(6) . . . . ?
O4 Eu1 N2 C34 64.2(6) . . . . ?
O8 Eu1 N2 C34 -158.7(5) . . . . ?
N1 Eu1 N2 C34 -10.9(5) . . . . ?
O7 Eu1 N2 C32 -160.8(6) . . . . ?
O2 Eu1 N2 C32 37.8(7) . . . . ?
O5 Eu1 N2 C32 -36.2(7) . . . . ?
O1 Eu1 N2 C32 110.1(7) . . . . ?
O4 Eu1 N2 C32 -103.0(7) . . . . ?
O8 Eu1 N2 C32 34.0(9) . . . . ?
N1 Eu1 N2 C32 -178.2(8) . . . . ?
C3 C2 O1 Eu1 16.0(11) . . . . ?
C1 C2 O1 Eu1 -164.2(5) . . . . ?
O7 Eu1 O1 C2 137.2(6) . . . . ?
O2 Eu1 O1 C2 -17.8(6) . . . . ?
O5 Eu1 O1 C2 22.0(8) . . . . ?
O4 Eu1 O1 C2 -149.7(6) . . . . ?
O8 Eu1 O1 C2 65.2(6) . . . . ?
N1 Eu1 O1 C2 -147.4(6) . . . . ?
N2 Eu1 O1 C2 -86.7(6) . . . . ?
C5 C4 O2 Eu1 -173.0(5) . . . . ?
C3 C4 O2 Eu1 5.1(11) . . . . ?
O7 Eu1 O2 C4 -47.8(8) . . . . ?
O5 Eu1 O2 C4 -150.7(7) . . . . ?
O1 Eu1 O2 C4 6.8(6) . . . . ?
O4 Eu1 O2 C4 154.6(6) . . . . ?
O8 Eu1 O2 C4 -74.8(6) . . . . ?
N1 Eu1 O2 C4 68.8(7) . . . . ?
N2 Eu1 O2 C4 107.0(7) . . . . ?
C6 C5 O3 C8 0.7(9) . . . . ?
C4 C5 O3 C8 -173.5(7) . . . . ?
C7 C8 O3 C5 -5.8(9) . . . . ?
C11 C12 O4 Eu1 19.6(11) . . . . ?
C13 C12 O4 Eu1 -157.5(6) . . . . ?
O7 Eu1 O4 C12 -128.5(7) . . . . ?
O2 Eu1 O4 C12 40.0(8) . . . . ?
O5 Eu1 O4 C12 -17.4(7) . . . . ?
O1 Eu1 O4 C12 157.5(6) . . . . ?
O8 Eu1 O4 C12 -68.1(7) . . . . ?
N1 Eu1 O4 C12 155.1(7) . . . . ?
N2 Eu1 O4 C12 87.5(7) . . . . ?
C11 C10 O5 Eu1 -2.8(12) . . . . ?
C9 C10 O5 Eu1 174.9(5) . . . . ?
O7 Eu1 O5 C10 85.2(7) . . . . ?
O2 Eu1 O5 C10 -126.8(8) . . . . ?
O1 Eu1 O5 C10 -166.0(6) . . . . ?
O4 Eu1 O5 C10 8.9(7) . . . . ?
O8 Eu1 O5 C10 149.6(8) . . . . ?
N1 Eu1 O5 C10 -1.7(9) . . . . ?
N2 Eu1 O5 C10 -58.2(8) . . . . ?
C14 C13 O6 C16 3.5(9) . . . . ?
C12 C13 O6 C16 174.5(8) . . . . ?
C15 C16 O6 C13 -1.7(10) . . . . ?
C19 C18 O7 Eu1 -8.7(12) . . . . ?
C17 C18 O7 Eu1 166.1(5) . . . . ?
O2 Eu1 O7 C18 -18.5(9) . . . . ?
O5 Eu1 O7 C18 75.8(7) . . . . ?
O1 Eu1 O7 C18 -70.6(7) . . . . ?
O4 Eu1 O7 C18 143.3(7) . . . . ?
O8 Eu1 O7 C18 9.6(7) . . . . ?
N1 Eu1 O7 C18 -147.0(7) . . . . ?
N2 Eu1 O7 C18 -163.1(6) . . . . ?
C19 C20 O8 Eu1 -5.1(11) . . . . ?
C21 C20 O8 Eu1 -178.2(4) . . . . ?
O7 Eu1 O8 C20 -2.4(6) . . . . ?
O2 Eu1 O8 C20 163.3(7) . . . . ?
O5 Eu1 O8 C20 -117.3(7) . . . . ?
O1 Eu1 O8 C20 87.2(6) . . . . ?
O4 Eu1 O8 C20 -67.9(7) . . . . ?
N1 Eu1 O8 C20 33.8(8) . . . . ?
N2 Eu1 O8 C20 166.9(6) . . . . ?
C23 C24 O9 C21 6.1(9) . . . . ?
C22 C21 O9 C24 -3.8(9) . . . . ?
C20 C21 O9 C24 173.1(7) . . . . ?
N1 C35 O10 C36 -5.2(9) . . . . ?
C34 C35 O10 C36 173.3(6) . . . . ?
C37 C36 O10 C35 4.2(7) . . . . ?
C32 C33 O11 C34 -3.6(9) . . . . ?
N2 C34 O11 C33 1.4(10) . . . . ?
C35 C34 O11 C33 -174.7(7) . . . . ?
